data_7242286
loop_
_publ_author_name
'Schindler, Kevin'
'Crochet, Aur\'elien'
'Zobi, Fabio'

_publ_section_title
;
 Aerobically stable and substitutionally labile \a-diimine rhenium
 dicarbonyl complexes
;
_journal_issue 13
_journal_name_full 'RSC Advances'
_journal_page_first 7511
_journal_page_last 7520
_journal_paper_doi 10.1039/D1RA00514F
_journal_volume 11
_journal_year 2021
_chemical_formula_moiety 'C28 H36 N6 O2 Re, F6 P'
_chemical_formula_sum 'C28 H36 F6 N6 O2 P Re'
_chemical_formula_weight 819.80
_space_group_crystal_system monoclinic
_space_group_IT_number 14
_space_group_name_Hall '-P 2ybc'
_space_group_name_H-M_alt 'P 1 21/c 1'
_atom_sites_solution_hydrogens geom
_atom_sites_solution_primary dual
_audit_creation_date 2020-03-10
_audit_creation_method
;
Olex2 1.3
(compiled Nov 21 2019 18:26:39 for OlexSys, GUI svn.r6003)
;
_audit_update_record
;
2021-01-18 deposited with the CCDC.	2021-02-05 downloaded from the CCDC.
;
_cell_angle_alpha 90
_cell_angle_beta 100.747(2)
_cell_angle_gamma 90
_cell_formula_units_Z 4
_cell_length_a 12.3996(3)
_cell_length_b 13.8863(3)
_cell_length_c 19.1424(5)
_cell_measurement_reflns_used 39263
_cell_measurement_temperature 250(2)
_cell_measurement_theta_max 26.70
_cell_measurement_theta_min 1.47
_cell_volume 3238.21(14)
_computing_cell_refinement 'X-Area (Stoe & Cie, 2009)'
_computing_data_collection 'X-Area (Stoe & Cie, 2009)'
_computing_data_reduction 'X-RED32(Stoe & Cie, 2009)'
_computing_molecular_graphics 'Olex2 1.3 (Dolomanov et al., 2009)'
_computing_publication_material 'Olex2 1.3 (Dolomanov et al., 2009)'
_computing_structure_refinement 'SHELXL 2017/1 (Sheldrick, 2015)'
_computing_structure_solution 'SHELXT  (Sheldrick, 2015)'
_diffrn_ambient_temperature 250(2)
_diffrn_detector_area_resol_mean 6.67
_diffrn_measured_fraction_theta_full 0.998
_diffrn_measured_fraction_theta_max 0.981
_diffrn_measurement_device_type 'STOE IPDS2'
_diffrn_measurement_method 'rotation method'
_diffrn_radiation_monochromator graphite
_diffrn_radiation_probe x-ray
_diffrn_radiation_type MoK\a
_diffrn_radiation_wavelength 0.71073
_diffrn_reflns_av_unetI/netI 0.0140
_diffrn_reflns_Laue_measured_fraction_full 0.998
_diffrn_reflns_Laue_measured_fraction_max 0.981
_diffrn_reflns_limit_h_max 15
_diffrn_reflns_limit_h_min -15
_diffrn_reflns_limit_k_max 17
_diffrn_reflns_limit_k_min -17
_diffrn_reflns_limit_l_max 23
_diffrn_reflns_limit_l_min -7
_diffrn_reflns_number 6440
_diffrn_reflns_point_group_measured_fraction_full 0.998
_diffrn_reflns_point_group_measured_fraction_max 0.981
_diffrn_reflns_theta_full 25.242
_diffrn_reflns_theta_max 26.320
_diffrn_reflns_theta_min 1.823
_diffrn_source 'fine-focus sealed tube'
_diffrn_source_type 'Stoe IPDS2'
_exptl_absorpt_coefficient_mu 3.872
_exptl_absorpt_correction_T_max 0.5838
_exptl_absorpt_correction_T_min 0.1485
_exptl_absorpt_correction_type multi-scan
_exptl_absorpt_process_details
;
STOE X-Red32, absorption correction by Gaussian integration, analogous to
P. Coppens, "The Evaluation of Absorption and Extinction in Single-Crystal
Structure Analysis", published in
F. R. Ahmed (Editor), "Crystallographic Computing",
Munksgaard, Copenhagen (1970), 255 - 270.
Afterwards scaling of reflection intensities was performed within STOE LANA.
J. Koziskova, F. Hahn, J. Richter, J. Kozisek, , Acta Chimica Slovaca, vol. 9, no. 2, 2016, pp. 136 - 140.
;
_exptl_crystal_colour 'brownish red'
_exptl_crystal_colour_modifier brownish
_exptl_crystal_colour_primary red
_exptl_crystal_density_diffrn 1.682
_exptl_crystal_description plate
_exptl_crystal_F_000 1624
_exptl_crystal_size_max 0.57
_exptl_crystal_size_mid 0.27
_exptl_crystal_size_min 0.07
_refine_diff_density_max 0.488
_refine_diff_density_min -0.601
_refine_diff_density_rms 0.077
_refine_ls_extinction_method none
_refine_ls_goodness_of_fit_ref 1.044
_refine_ls_hydrogen_treatment constr
_refine_ls_matrix_type full
_refine_ls_number_parameters 406
_refine_ls_number_reflns 6440
_refine_ls_number_restraints 0
_refine_ls_restrained_S_all 1.044
_refine_ls_R_factor_all 0.0359
_refine_ls_R_factor_gt 0.0288
_refine_ls_shift/su_max 0.001
_refine_ls_shift/su_mean 0.000
_refine_ls_structure_factor_coef Fsqd
_refine_ls_weighting_details 'w=1/[\s^2^(Fo^2^)+(0.0296P)^2^+6.4110P] where P=(Fo^2^+2Fc^2^)/3'
_refine_ls_weighting_scheme calc
_refine_ls_wR_factor_gt 0.0659
_refine_ls_wR_factor_ref 0.0698
_reflns_Friedel_coverage 0.000
_reflns_number_gt 5655
_reflns_number_total 6440
_reflns_threshold_expression 'I > 2\s(I)'
_cod_data_source_file d1ra00514f2.cif
_cod_data_source_block ks87-2_tw
_cod_database_code 7242286
_shelx_shelxl_version_number 2017/1
_shelx_space_group_comment
;
The symmetry employed for this shelxl refinement is uniquely defined
by the following loop, which should always be used as a source of
symmetry information in preference to the above space-group names.
They are only intended as comments.
;
_shelx_estimated_absorpt_t_max 0.773
_shelx_estimated_absorpt_t_min 0.216
_olex2_refinement_description
;
1. Twinned data refinement
 Scales: 0.9548(7)
 0.0452(7)
2. Fixed Uiso
 At 1.2 times of:
  All C(H) groups
 At 1.5 times of:
  All C(H,H,H) groups
3.a Aromatic/amide H refined with riding coordinates:
 C1(H1), C2(H2), C4(H4), C7(H7), C9(H9), C10(H10), C19(H19), C20(H20),
 C21(H21), C23(H23), C24(H24), C25(H25)
3.b Idealised Me refined as rotating group:
 C12(H12A,H12B,H12C), C13(H13A,H13B,H13C), C14(H14A,H14B,H14C), C16(H16A,H16B,
 H16C), C17(H17A,H17B,H17C), C18(H18A,H18B,H18C), C22(H22A,H22B,H22C), C26(H26A,
 H26B,H26C)
;
_olex2_submission_original_sample_id KS87-2
_olex2_submission_special_instructions 'No special instructions were received'

loop_
_space_group_symop_operation_xyz
'x, y, z'
'-x, y+1/2, -z+1/2'
'-x, -y, -z'
'x, -y-1/2, z-1/2'

loop_
_atom_site_label
_atom_site_type_symbol
_atom_site_fract_x
_atom_site_fract_y
_atom_site_fract_z
_atom_site_U_iso_or_equiv
_atom_site_adp_type
_atom_site_occupancy
_atom_site_site_symmetry_order
_atom_site_calc_flag
_atom_site_refinement_flags_posn
_atom_site_refinement_flags_adp
_atom_site_refinement_flags_occupancy
_atom_site_disorder_assembly
_atom_site_disorder_group
Re1 Re 0.46512(2) 0.30633(2) 0.14116(2) 0.04055(6) Uani 1 1 d . . . . .
O1 O 0.2797(3) 0.3799(3) 0.0264(2) 0.0819(12) Uani 1 1 d . . . . .
O2 O 0.5619(3) 0.2145(3) 0.02301(19) 0.0749(11) Uani 1 1 d . . . . .
N1 N 0.4041(3) 0.3643(2) 0.23247(16) 0.0413(7) Uani 1 1 d . . . . .
N2 N 0.5834(3) 0.2615(2) 0.23474(17) 0.0406(7) Uani 1 1 d . . . . .
N3 N 0.3760(3) 0.1776(2) 0.15727(18) 0.0438(8) Uani 1 1 d . . . . .
N4 N 0.2405(3) 0.0773(3) 0.1592(2) 0.0573(10) Uani 1 1 d . . . . .
N5 N 0.5594(3) 0.4367(2) 0.14101(18) 0.0461(8) Uani 1 1 d . . . . .
N6 N 0.6967(3) 0.5359(3) 0.1420(2) 0.0565(9) Uani 1 1 d . . . . .
C1 C 0.3123(3) 0.4159(3) 0.2276(2) 0.0487(10) Uani 1 1 d . . . . .
H1 H 0.276005 0.435333 0.182251 0.058 Uiso 1 1 calc R U . . .
C2 C 0.2681(3) 0.4421(3) 0.2853(2) 0.0472(10) Uani 1 1 d . . . . .
H2 H 0.203634 0.479199 0.278742 0.057 Uiso 1 1 calc R U . . .
C3 C 0.3178(3) 0.4141(3) 0.3533(2) 0.0422(8) Uani 1 1 d . . . . .
C4 C 0.4167(3) 0.3634(3) 0.3585(2) 0.0415(9) Uani 1 1 d . . . . .
H4 H 0.455914 0.345775 0.403533 0.050 Uiso 1 1 calc R U . . .
C5 C 0.4571(3) 0.3390(3) 0.2985(2) 0.0374(8) Uani 1 1 d . . . . .
C6 C 0.5614(3) 0.2844(3) 0.2998(2) 0.0385(8) Uani 1 1 d . . . . .
C7 C 0.6332(3) 0.2611(3) 0.3616(2) 0.0438(9) Uani 1 1 d . . . . .
H7 H 0.615344 0.277615 0.405661 0.053 Uiso 1 1 calc R U . . .
C8 C 0.7320(3) 0.2132(3) 0.3598(2) 0.0456(9) Uani 1 1 d . . . . .
C9 C 0.7509(4) 0.1890(3) 0.2928(2) 0.0518(10) Uani 1 1 d . . . . .
H9 H 0.815045 0.155554 0.288204 0.062 Uiso 1 1 calc R U . . .
C10 C 0.6759(4) 0.2139(3) 0.2331(2) 0.0494(10) Uani 1 1 d . . . . .
H10 H 0.691048 0.196140 0.188546 0.059 Uiso 1 1 calc R U . . .
C11 C 0.2653(4) 0.4324(3) 0.4180(2) 0.0477(10) Uani 1 1 d . . . . .
C12 C 0.1687(5) 0.5014(5) 0.4014(3) 0.090(2) Uani 1 1 d . . . . .
H12A H 0.193819 0.563088 0.386867 0.136 Uiso 1 1 calc R U . . .
H12B H 0.136661 0.509973 0.443521 0.136 Uiso 1 1 calc R U . . .
H12C H 0.113973 0.475121 0.363323 0.136 Uiso 1 1 calc R U . . .
C13 C 0.2253(6) 0.3354(5) 0.4408(4) 0.095(2) Uani 1 1 d . . . . .
H13A H 0.172256 0.308360 0.402125 0.142 Uiso 1 1 calc R U . . .
H13B H 0.191156 0.344429 0.481984 0.142 Uiso 1 1 calc R U . . .
H13C H 0.287166 0.291867 0.452835 0.142 Uiso 1 1 calc R U . . .
C14 C 0.3491(5) 0.4725(5) 0.4790(3) 0.0845(19) Uani 1 1 d . . . . .
H14A H 0.406485 0.425176 0.493538 0.127 Uiso 1 1 calc R U . . .
H14B H 0.313407 0.486977 0.518747 0.127 Uiso 1 1 calc R U . . .
H14C H 0.380982 0.530805 0.463766 0.127 Uiso 1 1 calc R U . . .
C15 C 0.8154(4) 0.1927(4) 0.4275(3) 0.0578(11) Uani 1 1 d . . . . .
C16 C 0.7625(5) 0.1279(5) 0.4756(3) 0.090(2) Uani 1 1 d . . . . .
H16A H 0.694640 0.156905 0.483531 0.136 Uiso 1 1 calc R U . . .
H16B H 0.812171 0.119950 0.520839 0.136 Uiso 1 1 calc R U . . .
H16C H 0.746985 0.065484 0.453255 0.136 Uiso 1 1 calc R U . . .
C17 C 0.9167(5) 0.1418(7) 0.4121(4) 0.114(3) Uani 1 1 d . . . . .
H17A H 0.969297 0.133558 0.456065 0.170 Uiso 1 1 calc R U . . .
H17B H 0.949510 0.180181 0.379212 0.170 Uiso 1 1 calc R U . . .
H17C H 0.896198 0.079307 0.391250 0.170 Uiso 1 1 calc R U . . .
C18 C 0.8477(6) 0.2868(4) 0.4648(4) 0.103(3) Uani 1 1 d . . . . .
H18A H 0.881266 0.328256 0.434124 0.155 Uiso 1 1 calc R U . . .
H18B H 0.899744 0.274748 0.508484 0.155 Uiso 1 1 calc R U . . .
H18C H 0.782984 0.318016 0.475920 0.155 Uiso 1 1 calc R U . . .
C19 C 0.4182(4) 0.0879(3) 0.1762(3) 0.0582(11) Uani 1 1 d . . . . .
H19 H 0.493093 0.071754 0.186073 0.070 Uiso 1 1 calc R U . . .
C20 C 0.3348(5) 0.0269(4) 0.1783(3) 0.0643(13) Uani 1 1 d . . . . .
H20 H 0.340820 -0.038645 0.190688 0.077 Uiso 1 1 calc R U . . .
C21 C 0.2693(4) 0.1678(3) 0.1481(3) 0.0525(11) Uani 1 1 d . . . . .
H21 H 0.219100 0.218357 0.135307 0.063 Uiso 1 1 calc R U . . .
C22 C 0.1288(5) 0.0392(4) 0.1513(4) 0.0806(17) Uani 1 1 d . . . . .
H22A H 0.084290 0.082887 0.173585 0.121 Uiso 1 1 calc R U . . .
H22B H 0.130727 -0.023417 0.173977 0.121 Uiso 1 1 calc R U . . .
H22C H 0.097255 0.032940 0.101216 0.121 Uiso 1 1 calc R U . . .
C23 C 0.5199(5) 0.5287(4) 0.1321(3) 0.0732(15) Uani 1 1 d . . . . .
H23 H 0.445640 0.546564 0.126604 0.088 Uiso 1 1 calc R U . . .
C24 C 0.6048(5) 0.5895(4) 0.1324(4) 0.0811(17) Uani 1 1 d . . . . .
H24 H 0.600461 0.656777 0.126991 0.097 Uiso 1 1 calc R U . . .
C25 C 0.6661(4) 0.4440(3) 0.1469(2) 0.0510(10) Uani 1 1 d . . . . .
H25 H 0.714850 0.391568 0.153662 0.061 Uiso 1 1 calc R U . . .
C26 C 0.8096(4) 0.5710(4) 0.1444(3) 0.0739(15) Uani 1 1 d . . . . .
H26A H 0.860902 0.518260 0.156663 0.111 Uiso 1 1 calc R U . . .
H26B H 0.825971 0.621410 0.179904 0.111 Uiso 1 1 calc R U . . .
H26C H 0.816210 0.596525 0.098209 0.111 Uiso 1 1 calc R U . . .
C27 C 0.3514(4) 0.3518(3) 0.0697(2) 0.0547(11) Uani 1 1 d . . . . .
C28 C 0.5265(4) 0.2494(3) 0.0687(2) 0.0524(11) Uani 1 1 d . . . . .
P1 P -0.00863(12) 0.29877(13) 0.20229(10) 0.0787(4) Uani 1 1 d . . . . .
F1 F 0.0331(4) 0.2663(5) 0.1329(2) 0.143(2) Uani 1 1 d . . . . .
F2 F 0.1096(3) 0.2744(3) 0.2443(3) 0.1183(15) Uani 1 1 d . . . . .
F3 F -0.0502(6) 0.3287(4) 0.2700(3) 0.168(3) Uani 1 1 d . . . . .
F4 F -0.1246(3) 0.3166(5) 0.1564(3) 0.161(2) Uani 1 1 d . . . . .
F5 F -0.0426(4) 0.1900(3) 0.2152(3) 0.1193(16) Uani 1 1 d . . . . .
F6 F 0.0262(4) 0.4061(4) 0.1940(3) 0.149(2) Uani 1 1 d . . . . .

loop_
_atom_site_aniso_label
_atom_site_aniso_U_11
_atom_site_aniso_U_22
_atom_site_aniso_U_33
_atom_site_aniso_U_23
_atom_site_aniso_U_13
_atom_site_aniso_U_12
Re1 0.04505(9) 0.04419(9) 0.03320(8) -0.00095(7) 0.00932(6) -0.00148(7)
O1 0.092(3) 0.078(3) 0.061(2) 0.0077(19) -0.023(2) 0.014(2)
O2 0.090(3) 0.084(3) 0.059(2) -0.0235(19) 0.035(2) -0.011(2)
N1 0.0443(19) 0.0448(18) 0.0359(16) 0.0009(14) 0.0105(14) 0.0028(15)
N2 0.0402(18) 0.0455(18) 0.0367(16) -0.0014(14) 0.0092(14) 0.0010(15)
N3 0.0472(19) 0.0432(19) 0.0423(18) -0.0010(14) 0.0115(15) -0.0006(15)
N4 0.063(2) 0.054(2) 0.061(2) -0.0056(19) 0.0260(19) -0.013(2)
N5 0.051(2) 0.0453(19) 0.0442(18) -0.0003(15) 0.0133(16) -0.0010(16)
N6 0.060(2) 0.051(2) 0.059(2) 0.0015(18) 0.0135(19) -0.0090(19)
C1 0.049(2) 0.054(2) 0.042(2) 0.0072(19) 0.0047(18) 0.009(2)
C2 0.044(2) 0.049(2) 0.050(2) 0.0018(19) 0.0117(18) 0.0099(18)
C3 0.043(2) 0.042(2) 0.042(2) -0.0010(17) 0.0100(17) 0.0021(18)
C4 0.045(2) 0.045(2) 0.0354(19) 0.0042(16) 0.0092(16) 0.0015(17)
C5 0.040(2) 0.0355(18) 0.0369(19) -0.0003(15) 0.0087(16) -0.0005(15)
C6 0.042(2) 0.041(2) 0.0346(18) 0.0008(15) 0.0110(15) -0.0017(16)
C7 0.044(2) 0.049(2) 0.038(2) -0.0002(17) 0.0089(17) 0.0027(18)
C8 0.039(2) 0.047(2) 0.051(2) 0.0009(18) 0.0101(18) 0.0038(17)
C9 0.046(2) 0.055(3) 0.055(2) -0.005(2) 0.0123(19) 0.006(2)
C10 0.045(2) 0.059(3) 0.046(2) -0.0054(19) 0.0146(18) 0.0059(19)
C11 0.050(2) 0.052(2) 0.044(2) -0.0003(18) 0.0150(18) 0.009(2)
C12 0.088(4) 0.127(6) 0.061(3) 0.003(3) 0.026(3) 0.054(4)
C13 0.130(6) 0.081(4) 0.092(4) 0.000(3) 0.068(4) -0.016(4)
C14 0.070(4) 0.124(5) 0.062(3) -0.033(3) 0.018(3) 0.004(4)
C15 0.054(3) 0.065(3) 0.052(2) 0.003(2) 0.003(2) 0.012(2)
C16 0.090(4) 0.093(5) 0.083(4) 0.036(4) 0.003(3) 0.010(4)
C17 0.079(4) 0.174(8) 0.083(4) 0.004(5) 0.002(4) 0.064(5)
C18 0.112(5) 0.074(4) 0.098(5) -0.004(3) -0.049(4) -0.003(4)
C19 0.058(3) 0.046(2) 0.068(3) 0.008(2) 0.006(2) 0.005(2)
C20 0.077(3) 0.047(3) 0.068(3) 0.007(2) 0.012(3) 0.003(3)
C21 0.053(3) 0.046(2) 0.061(3) 0.000(2) 0.018(2) -0.0029(19)
C22 0.068(3) 0.074(4) 0.107(5) -0.016(3) 0.034(3) -0.026(3)
C23 0.065(3) 0.051(3) 0.104(4) 0.008(3) 0.018(3) 0.005(3)
C24 0.081(4) 0.048(3) 0.118(5) 0.006(3) 0.028(4) -0.001(3)
C25 0.055(3) 0.046(2) 0.052(2) 0.0019(19) 0.012(2) -0.004(2)
C26 0.070(3) 0.072(3) 0.076(3) 0.012(3) 0.005(3) -0.026(3)
C27 0.070(3) 0.050(2) 0.046(2) -0.008(2) 0.015(2) -0.009(2)
C28 0.059(3) 0.057(3) 0.041(2) 0.001(2) 0.008(2) -0.010(2)
P1 0.0519(8) 0.0950(12) 0.0891(11) -0.0037(9) 0.0128(7) 0.0005(8)
F1 0.112(3) 0.232(6) 0.091(3) 0.021(3) 0.037(3) 0.056(4)
F2 0.092(3) 0.109(3) 0.136(4) 0.019(3) -0.025(3) -0.005(2)
F3 0.252(7) 0.116(4) 0.173(5) -0.061(3) 0.129(5) -0.038(4)
F4 0.064(2) 0.225(6) 0.178(5) -0.032(4) -0.019(3) 0.039(3)
F5 0.106(3) 0.096(3) 0.172(4) -0.042(3) 0.068(3) -0.026(2)
F6 0.103(3) 0.116(4) 0.221(6) 0.071(4) 0.012(3) 0.009(3)

loop_
_atom_type_symbol
_atom_type_description
_atom_type_scat_dispersion_real
_atom_type_scat_dispersion_imag
_atom_type_scat_source
C C 0.0033 0.0016 'International Tables Vol C Tables 4.2.6.8 and 6.1.1.4'
H H 0.0000 0.0000 'International Tables Vol C Tables 4.2.6.8 and 6.1.1.4'
F F 0.0171 0.0103 'International Tables Vol C Tables 4.2.6.8 and 6.1.1.4'
N N 0.0061 0.0033 'International Tables Vol C Tables 4.2.6.8 and 6.1.1.4'
O O 0.0106 0.0060 'International Tables Vol C Tables 4.2.6.8 and 6.1.1.4'
P P 0.1023 0.0942 'International Tables Vol C Tables 4.2.6.8 and 6.1.1.4'
Re Re -1.0185 7.2310 'International Tables Vol C Tables 4.2.6.8 and 6.1.1.4'

loop_
_geom_angle_atom_site_label_1
_geom_angle_atom_site_label_2
_geom_angle_atom_site_label_3
_geom_angle
_geom_angle_site_symmetry_1
_geom_angle_site_symmetry_3
_geom_angle_publ_flag
N2 Re1 N1 74.24(12) . . ?
N3 Re1 N1 85.86(13) . . ?
N3 Re1 N2 85.99(13) . . ?
N3 Re1 N5 171.98(13) . . ?
N5 Re1 N1 87.74(13) . . ?
N5 Re1 N2 87.64(13) . . ?
C27 Re1 N1 97.66(16) . . ?
C27 Re1 N2 171.87(16) . . ?
C27 Re1 N3 92.75(17) . . ?
C27 Re1 N5 92.88(17) . . ?
C28 Re1 N1 174.68(16) . . ?
C28 Re1 N2 100.58(16) . . ?
C28 Re1 N3 92.61(16) . . ?
C28 Re1 N5 93.33(16) . . ?
C28 Re1 C27 87.5(2) . . ?
C1 N1 Re1 124.1(3) . . ?
C1 N1 C5 117.6(3) . . ?
C5 N1 Re1 118.0(3) . . ?
C6 N2 Re1 117.8(3) . . ?
C10 N2 Re1 125.0(3) . . ?
C10 N2 C6 117.3(4) . . ?
C19 N3 Re1 127.7(3) . . ?
C21 N3 Re1 126.8(3) . . ?
C21 N3 C19 105.5(4) . . ?
C20 N4 C22 126.5(5) . . ?
C21 N4 C20 106.7(4) . . ?
C21 N4 C22 126.9(5) . . ?
C23 N5 Re1 127.1(3) . . ?
C25 N5 Re1 127.2(3) . . ?
C25 N5 C23 105.7(4) . . ?
C24 N6 C26 126.6(4) . . ?
C25 N6 C24 107.0(4) . . ?
C25 N6 C26 126.3(4) . . ?
N1 C1 H1 118.3 . . ?
N1 C1 C2 123.4(4) . . ?
C2 C1 H1 118.3 . . ?
C1 C2 H2 119.8 . . ?
C1 C2 C3 120.5(4) . . ?
C3 C2 H2 119.8 . . ?
C2 C3 C4 115.9(4) . . ?
C2 C3 C11 122.2(4) . . ?
C4 C3 C11 121.8(4) . . ?
C3 C4 H4 119.5 . . ?
C5 C4 C3 120.9(4) . . ?
C5 C4 H4 119.5 . . ?
N1 C5 C4 121.5(4) . . ?
N1 C5 C6 114.5(3) . . ?
C4 C5 C6 124.0(3) . . ?
N2 C6 C5 115.0(3) . . ?
N2 C6 C7 121.5(4) . . ?
C7 C6 C5 123.4(3) . . ?
C6 C7 H7 119.4 . . ?
C6 C7 C8 121.2(4) . . ?
C8 C7 H7 119.4 . . ?
C7 C8 C15 121.7(4) . . ?
C9 C8 C7 115.8(4) . . ?
C9 C8 C15 122.4(4) . . ?
C8 C9 H9 119.9 . . ?
C10 C9 C8 120.2(4) . . ?
C10 C9 H9 119.9 . . ?
N2 C10 C9 123.9(4) . . ?
N2 C10 H10 118.1 . . ?
C9 C10 H10 118.1 . . ?
C3 C11 C13 107.2(4) . . ?
C12 C11 C3 112.1(4) . . ?
C12 C11 C13 109.3(5) . . ?
C14 C11 C3 110.6(4) . . ?
C14 C11 C12 109.2(5) . . ?
C14 C11 C13 108.3(5) . . ?
C11 C12 H12A 109.5 . . ?
C11 C12 H12B 109.5 . . ?
C11 C12 H12C 109.5 . . ?
H12A C12 H12B 109.5 . . ?
H12A C12 H12C 109.5 . . ?
H12B C12 H12C 109.5 . . ?
C11 C13 H13A 109.5 . . ?
C11 C13 H13B 109.5 . . ?
C11 C13 H13C 109.5 . . ?
H13A C13 H13B 109.5 . . ?
H13A C13 H13C 109.5 . . ?
H13B C13 H13C 109.5 . . ?
C11 C14 H14A 109.5 . . ?
C11 C14 H14B 109.5 . . ?
C11 C14 H14C 109.5 . . ?
H14A C14 H14B 109.5 . . ?
H14A C14 H14C 109.5 . . ?
H14B C14 H14C 109.5 . . ?
C16 C15 C8 108.9(4) . . ?
C17 C15 C8 112.1(4) . . ?
C17 C15 C16 108.0(5) . . ?
C18 C15 C8 108.6(4) . . ?
C18 C15 C16 109.4(5) . . ?
C18 C15 C17 109.8(6) . . ?
C15 C16 H16A 109.5 . . ?
C15 C16 H16B 109.5 . . ?
C15 C16 H16C 109.5 . . ?
H16A C16 H16B 109.5 . . ?
H16A C16 H16C 109.5 . . ?
H16B C16 H16C 109.5 . . ?
C15 C17 H17A 109.5 . . ?
C15 C17 H17B 109.5 . . ?
C15 C17 H17C 109.5 . . ?
H17A C17 H17B 109.5 . . ?
H17A C17 H17C 109.5 . . ?
H17B C17 H17C 109.5 . . ?
C15 C18 H18A 109.5 . . ?
C15 C18 H18B 109.5 . . ?
C15 C18 H18C 109.5 . . ?
H18A C18 H18B 109.5 . . ?
H18A C18 H18C 109.5 . . ?
H18B C18 H18C 109.5 . . ?
N3 C19 H19 125.6 . . ?
C20 C19 N3 108.8(4) . . ?
C20 C19 H19 125.6 . . ?
N4 C20 H20 126.4 . . ?
C19 C20 N4 107.3(4) . . ?
C19 C20 H20 126.4 . . ?
N3 C21 N4 111.7(4) . . ?
N3 C21 H21 124.1 . . ?
N4 C21 H21 124.1 . . ?
N4 C22 H22A 109.5 . . ?
N4 C22 H22B 109.5 . . ?
N4 C22 H22C 109.5 . . ?
H22A C22 H22B 109.5 . . ?
H22A C22 H22C 109.5 . . ?
H22B C22 H22C 109.5 . . ?
N5 C23 H23 125.6 . . ?
C24 C23 N5 108.8(5) . . ?
C24 C23 H23 125.6 . . ?
N6 C24 C23 107.1(5) . . ?
N6 C24 H24 126.4 . . ?
C23 C24 H24 126.4 . . ?
N5 C25 N6 111.2(4) . . ?
N5 C25 H25 124.4 . . ?
N6 C25 H25 124.4 . . ?
N6 C26 H26A 109.5 . . ?
N6 C26 H26B 109.5 . . ?
N6 C26 H26C 109.5 . . ?
H26A C26 H26B 109.5 . . ?
H26A C26 H26C 109.5 . . ?
H26B C26 H26C 109.5 . . ?
O1 C27 Re1 178.7(4) . . ?
O2 C28 Re1 178.4(4) . . ?
F1 P1 F5 89.9(3) . . ?
F2 P1 F1 87.0(3) . . ?
F2 P1 F5 88.0(3) . . ?
F3 P1 F1 179.0(3) . . ?
F3 P1 F2 93.1(4) . . ?
F3 P1 F4 90.7(4) . . ?
F3 P1 F5 89.2(3) . . ?
F3 P1 F6 88.3(3) . . ?
F4 P1 F1 89.1(3) . . ?
F4 P1 F2 175.5(3) . . ?
F4 P1 F5 89.7(3) . . ?
F4 P1 F6 92.0(3) . . ?
F6 P1 F1 92.7(3) . . ?
F6 P1 F2 90.5(2) . . ?
F6 P1 F5 177.0(3) . . ?

loop_
_geom_bond_atom_site_label_1
_geom_bond_atom_site_label_2
_geom_bond_distance
_geom_bond_site_symmetry_2
_geom_bond_publ_flag
Re1 N1 2.184(3) . ?
Re1 N2 2.184(3) . ?
Re1 N3 2.154(3) . ?
Re1 N5 2.156(3) . ?
Re1 C27 1.881(5) . ?
Re1 C28 1.877(5) . ?
O1 C27 1.164(6) . ?
O2 C28 1.156(5) . ?
N1 C1 1.333(5) . ?
N1 C5 1.358(5) . ?
N2 C6 1.361(5) . ?
N2 C10 1.330(5) . ?
N3 C19 1.373(5) . ?
N3 C21 1.309(6) . ?
N4 C20 1.353(6) . ?
N4 C21 1.334(6) . ?
N4 C22 1.464(6) . ?
N5 C23 1.367(6) . ?
N5 C25 1.311(6) . ?
N6 C24 1.346(7) . ?
N6 C25 1.339(6) . ?
N6 C26 1.475(6) . ?
C1 H1 0.9400 . ?
C1 C2 1.370(6) . ?
C2 H2 0.9400 . ?
C2 C3 1.388(6) . ?
C3 C4 1.401(6) . ?
C3 C11 1.524(5) . ?
C4 H4 0.9400 . ?
C4 C5 1.378(5) . ?
C5 C6 1.495(5) . ?
C6 C7 1.378(5) . ?
C7 H7 0.9400 . ?
C7 C8 1.400(6) . ?
C8 C9 1.387(6) . ?
C8 C15 1.527(6) . ?
C9 H9 0.9400 . ?
C9 C10 1.376(6) . ?
C10 H10 0.9400 . ?
C11 C12 1.520(7) . ?
C11 C13 1.527(7) . ?
C11 C14 1.517(7) . ?
C12 H12A 0.9700 . ?
C12 H12B 0.9700 . ?
C12 H12C 0.9700 . ?
C13 H13A 0.9700 . ?
C13 H13B 0.9700 . ?
C13 H13C 0.9700 . ?
C14 H14A 0.9700 . ?
C14 H14B 0.9700 . ?
C14 H14C 0.9700 . ?
C15 C16 1.521(8) . ?
C15 C17 1.517(7) . ?
C15 C18 1.507(7) . ?
C16 H16A 0.9700 . ?
C16 H16B 0.9700 . ?
C16 H16C 0.9700 . ?
C17 H17A 0.9700 . ?
C17 H17B 0.9700 . ?
C17 H17C 0.9700 . ?
C18 H18A 0.9700 . ?
C18 H18B 0.9700 . ?
C18 H18C 0.9700 . ?
C19 H19 0.9400 . ?
C19 C20 1.342(7) . ?
C20 H20 0.9400 . ?
C21 H21 0.9400 . ?
C22 H22A 0.9700 . ?
C22 H22B 0.9700 . ?
C22 H22C 0.9700 . ?
C23 H23 0.9400 . ?
C23 C24 1.349(8) . ?
C24 H24 0.9400 . ?
C25 H25 0.9400 . ?
C26 H26A 0.9700 . ?
C26 H26B 0.9700 . ?
C26 H26C 0.9700 . ?
P1 F1 1.578(5) . ?
P1 F2 1.571(4) . ?
P1 F3 1.539(5) . ?
P1 F4 1.559(4) . ?
P1 F5 1.600(4) . ?
P1 F6 1.567(5) . ?

loop_
_geom_torsion_atom_site_label_1
_geom_torsion_atom_site_label_2
_geom_torsion_atom_site_label_3
_geom_torsion_atom_site_label_4
_geom_torsion
_geom_torsion_site_symmetry_1
_geom_torsion_site_symmetry_2
_geom_torsion_site_symmetry_3
_geom_torsion_site_symmetry_4
_geom_torsion_publ_flag
Re1 N1 C1 C2 172.0(3) . . . . ?
Re1 N1 C5 C4 -172.5(3) . . . . ?
Re1 N1 C5 C6 8.0(4) . . . . ?
Re1 N2 C6 C5 -0.4(4) . . . . ?
Re1 N2 C6 C7 -178.3(3) . . . . ?
Re1 N2 C10 C9 177.9(3) . . . . ?
Re1 N3 C19 C20 -177.9(3) . . . . ?
Re1 N3 C21 N4 176.8(3) . . . . ?
Re1 N5 C23 C24 -177.4(4) . . . . ?
Re1 N5 C25 N6 177.6(3) . . . . ?
N1 C1 C2 C3 -0.8(7) . . . . ?
N1 C5 C6 N2 -4.9(5) . . . . ?
N1 C5 C6 C7 172.9(4) . . . . ?
N2 C6 C7 C8 0.3(6) . . . . ?
N3 C19 C20 N4 1.3(6) . . . . ?
N5 C23 C24 N6 -0.4(7) . . . . ?
C1 N1 C5 C4 1.6(6) . . . . ?
C1 N1 C5 C6 -177.9(4) . . . . ?
C1 C2 C3 C4 3.3(6) . . . . ?
C1 C2 C3 C11 -173.4(4) . . . . ?
C2 C3 C4 C5 -3.5(6) . . . . ?
C2 C3 C11 C12 -12.1(6) . . . . ?
C2 C3 C11 C13 107.7(5) . . . . ?
C2 C3 C11 C14 -134.3(5) . . . . ?
C3 C4 C5 N1 1.1(6) . . . . ?
C3 C4 C5 C6 -179.6(4) . . . . ?
C4 C3 C11 C12 171.3(5) . . . . ?
C4 C3 C11 C13 -68.8(6) . . . . ?
C4 C3 C11 C14 49.1(6) . . . . ?
C4 C5 C6 N2 175.7(4) . . . . ?
C4 C5 C6 C7 -6.5(6) . . . . ?
C5 N1 C1 C2 -1.7(6) . . . . ?
C5 C6 C7 C8 -177.4(4) . . . . ?
C6 N2 C10 C9 -1.7(6) . . . . ?
C6 C7 C8 C9 -1.7(6) . . . . ?
C6 C7 C8 C15 176.0(4) . . . . ?
C7 C8 C9 C10 1.4(6) . . . . ?
C7 C8 C15 C16 61.6(6) . . . . ?
C7 C8 C15 C17 -178.9(5) . . . . ?
C7 C8 C15 C18 -57.4(6) . . . . ?
C8 C9 C10 N2 0.3(7) . . . . ?
C9 C8 C15 C16 -120.8(5) . . . . ?
C9 C8 C15 C17 -1.4(7) . . . . ?
C9 C8 C15 C18 120.1(6) . . . . ?
C10 N2 C6 C5 179.3(4) . . . . ?
C10 N2 C6 C7 1.4(6) . . . . ?
C11 C3 C4 C5 173.3(4) . . . . ?
C15 C8 C9 C10 -176.3(4) . . . . ?
C19 N3 C21 N4 -0.7(5) . . . . ?
C20 N4 C21 N3 1.5(5) . . . . ?
C21 N3 C19 C20 -0.4(5) . . . . ?
C21 N4 C20 C19 -1.7(6) . . . . ?
C22 N4 C20 C19 177.4(5) . . . . ?
C22 N4 C21 N3 -177.6(5) . . . . ?
C23 N5 C25 N6 -0.1(5) . . . . ?
C24 N6 C25 N5 -0.1(6) . . . . ?
C25 N5 C23 C24 0.4(6) . . . . ?
C25 N6 C24 C23 0.3(7) . . . . ?
C26 N6 C24 C23 178.5(5) . . . . ?
C26 N6 C25 N5 -178.3(4) . . . . ?

loop_
_twin_individual_id
_twin_individual_mass_fraction_refined
1 0.9548(7)
2 0.0452(7)
